data_4037986
loop_
_publ_author_name
'Huang, Fei'
'Wu, Ping'
'Yu, Zhengkun'

_publ_section_title
;
 Copper(II)-Mediated Intramolecular Cyclopropanation of Ketene N,X-Acetals
 (X = S, O, N) under Mild Conditions.
;
_journal_name_full 'The Journal of organic chemistry'
_journal_paper_doi 10.1021/acs.joc.0c00093
_journal_year 2020
_chemical_absolute_configuration unk
_chemical_formula_sum 'C15 H16 N2 O'
_chemical_formula_weight 240.30
_space_group_crystal_system orthorhombic
_space_group_IT_number 19
_space_group_name_Hall 'P 2ac 2ab'
_space_group_name_H-M_alt 'P 21 21 21'
_atom_sites_solution_hydrogens mixed
_audit_creation_method SHELXL-2013
_cell_angle_alpha 90
_cell_angle_beta 90
_cell_angle_gamma 90
_cell_formula_units_Z 8
_cell_length_a 8.4335(10)
_cell_length_b 17.4528(18)
_cell_length_c 17.6982(13)
_cell_measurement_reflns_used 3116
_cell_measurement_temperature 293(2)
_cell_measurement_theta_max 27.209
_cell_measurement_theta_min 3.722
_cell_volume 2605.0(5)
_computing_cell_refinement 'Bruker SMART'
_computing_data_collection 'Bruker SMART'
_computing_data_reduction 'Bruker SAINT'
_computing_molecular_graphics 'Bruker SHELXTL'
_computing_publication_material 'Bruker SHELXTL'
_computing_structure_refinement 'SHELXL-2013 (Sheldrick, 2013)'
_computing_structure_solution 'Bruker SHELXTL'
_diffrn_ambient_temperature 293(2)
_diffrn_measured_fraction_theta_full 0.997
_diffrn_measured_fraction_theta_max 0.997
_diffrn_measurement_device_type 'CCD area detector'
_diffrn_measurement_method 'phi and omega scans'
_diffrn_radiation_type MoK\a
_diffrn_radiation_wavelength 0.71073
_diffrn_reflns_av_R_equivalents 0.0266
_diffrn_reflns_av_unetI/netI 0.0409
_diffrn_reflns_Laue_measured_fraction_full 0.997
_diffrn_reflns_Laue_measured_fraction_max 0.997
_diffrn_reflns_limit_h_max 10
_diffrn_reflns_limit_h_min -10
_diffrn_reflns_limit_k_max 19
_diffrn_reflns_limit_k_min -21
_diffrn_reflns_limit_l_max 21
_diffrn_reflns_limit_l_min -16
_diffrn_reflns_number 9606
_diffrn_reflns_point_group_measured_fraction_full 0.984
_diffrn_reflns_point_group_measured_fraction_max 0.980
_diffrn_reflns_theta_full 25.242
_diffrn_reflns_theta_max 25.998
_diffrn_reflns_theta_min 3.279
_exptl_absorpt_coefficient_mu 0.078
_exptl_absorpt_correction_T_max 1.0000
_exptl_absorpt_correction_T_min 0.9413
_exptl_absorpt_correction_type multi-scan
_exptl_absorpt_process_details sadabs
_exptl_crystal_colour colorless
_exptl_crystal_density_diffrn 1.225
_exptl_crystal_description prismatic
_exptl_crystal_F_000 1024
_exptl_crystal_size_max 0.200
_exptl_crystal_size_mid 0.160
_exptl_crystal_size_min 0.110
_refine_diff_density_max 0.160
_refine_diff_density_min -0.156
_refine_diff_density_rms 0.033
_refine_ls_abs_structure_details
; 
 Flack x determined using 1392 quotients [(I+)-(I-)]/[(I+)+(I-)] 
 (Parsons and Flack (2004), Acta Cryst. A60, s61). 
;
_refine_ls_abs_structure_Flack 2.0(8)
_refine_ls_extinction_coef 0.0078(13)
_refine_ls_extinction_expression Fc^*^=kFc[1+0.001xFc^2^\l^3^/sin(2\q)]^-1/4^
_refine_ls_extinction_method SHELXL
_refine_ls_goodness_of_fit_ref 1.059
_refine_ls_hydrogen_treatment mixed
_refine_ls_matrix_type full
_refine_ls_number_parameters 378
_refine_ls_number_reflns 5018
_refine_ls_number_restraints 76
_refine_ls_restrained_S_all 1.070
_refine_ls_R_factor_all 0.0675
_refine_ls_R_factor_gt 0.0468
_refine_ls_shift/su_max 0.000
_refine_ls_shift/su_mean 0.000
_refine_ls_structure_factor_coef Fsqd
_refine_ls_weighting_details 'w=1/[\s^2^(Fo^2^)+(0.0427P)^2^+0.3692P] where P=(Fo^2^+2Fc^2^)/3'
_refine_ls_weighting_scheme calc
_refine_ls_wR_factor_gt 0.0976
_refine_ls_wR_factor_ref 0.1095
_reflns_Friedel_coverage 0.731
_reflns_Friedel_fraction_full 0.966
_reflns_Friedel_fraction_max 0.958
_reflns_number_gt 3891
_reflns_number_total 5018
_reflns_threshold_expression 'I > 2\s(I)'
_cod_data_source_file jo0c00093_si_002.cif
_cod_data_source_block HFC419
_cod_original_cell_volume 2605.0(4)
_cod_database_code 4037986
_shelx_space_group_comment
; 
The symmetry employed for this shelxl refinement is uniquely defined 
by the following loop, which should always be used as a source of 
symmetry information in preference to the above space-group names. 
They are only intended as comments. 
;
_shelx_estimated_absorpt_t_min 0.985
_shelx_estimated_absorpt_t_max 0.991
_shelxl_version_number 2013-4

loop_
_space_group_symop_operation_xyz
'x, y, z'
'-x+1/2, -y, z+1/2'
'x+1/2, -y+1/2, -z'
'-x, y+1/2, -z+1/2'

loop_
_atom_site_label
_atom_site_type_symbol
_atom_site_fract_x
_atom_site_fract_y
_atom_site_fract_z
_atom_site_U_iso_or_equiv
_atom_site_adp_type
_atom_site_occupancy
_atom_site_site_symmetry_order
_atom_site_calc_flag
_atom_site_refinement_flags_posn
_atom_site_refinement_flags_adp
_atom_site_refinement_flags_occupancy
_atom_site_disorder_assembly
_atom_site_disorder_group
N1 N 0.5567(3) 0.93027(15) 0.19650(12) 0.0491(7) Uani 1 1 d . . . . .
N2 N 0.6773(4) 1.00869(16) 0.10607(16) 0.0539(8) Uani 1 1 d . . . . .
N3 N 0.6307(3) 0.06945(16) 0.94666(12) 0.0483(7) Uani 1 1 d . . . . .
N4 N 0.8340(3) 0.06417(17) 0.85719(15) 0.0491(7) Uani 1 1 d . . . . .
O1 O 0.4054(3) 0.88836(15) -0.05574(12) 0.0633(7) Uani 1 1 d . . . . .
O2 O 0.5124(3) 0.14486(14) 0.69719(12) 0.0689(8) Uani 1 1 d . . . . .
C1 C 0.7810(4) 0.84740(18) 0.03223(16) 0.0462(8) Uani 1 1 d . . . . .
H1 H 0.7503 0.8493 0.0827 0.055 Uiso 1 1 calc R U . . .
C2 C 0.9335(4) 0.82475(19) 0.01394(18) 0.0525(9) Uani 1 1 d . . . . .
H2 H 1.0042 0.8111 0.0520 0.063 Uiso 1 1 calc R U . . .
C3 C 0.9809(5) 0.8225(2) -0.0608(2) 0.0594(9) Uani 1 1 d . . . . .
H3 H 1.0839 0.8082 -0.0732 0.071 Uiso 1 1 calc R U . . .
C4 C 0.8747(5) 0.8413(2) -0.11696(18) 0.0613(10) Uani 1 1 d . . . . .
H4 H 0.9064 0.8397 -0.1673 0.074 Uiso 1 1 calc R U . . .
C5 C 0.7214(5) 0.8628(2) -0.09906(16) 0.0530(9) Uani 1 1 d . . . . .
H5 H 0.6500 0.8743 -0.1374 0.064 Uiso 1 1 calc R U . . .
C6 C 0.6732(4) 0.86727(17) -0.02366(15) 0.0416(7) Uani 1 1 d . . . . .
C7 C 0.5081(4) 0.89251(18) -0.00700(16) 0.0452(8) Uani 1 1 d . . . . .
C8 C 0.4640(4) 0.91903(17) 0.07044(15) 0.0426(7) Uani 1 1 d . . . . .
C9 C 0.2919(4) 0.9370(2) 0.08832(18) 0.0535(9) Uani 1 1 d . . . . .
H9A H 0.2707 0.9788 0.1230 0.064 Uiso 1 1 calc R U . . .
H9B H 0.2152 0.9315 0.0478 0.064 Uiso 1 1 calc R U . . .
C10 C 0.3621(4) 0.8660(2) 0.12001(17) 0.0498(8) Uani 1 1 d . . . . .
H10 H 0.3285 0.8163 0.0998 0.060 Uiso 1 1 calc R U . . .
C11 C 0.4381(5) 0.8692(2) 0.19711(17) 0.0564(9) Uani 1 1 d . . . . .
H11A H 0.3584 0.8796 0.2353 0.068 Uiso 1 1 calc R U . . .
H11B H 0.4880 0.8206 0.2087 0.068 Uiso 1 1 calc R U . . .
C12 C 0.5737(4) 0.95430(17) 0.12793(15) 0.0415(7) Uani 1 1 d . . . . .
C13 C 0.8019(6) 1.0368(2) 0.1555(2) 0.0800(13) Uani 1 1 d . . . . .
H13A H 0.8999 1.0185 0.1346 0.096 Uiso 0.6 1 d R U P A 1
H13B H 0.7884 1.0120 0.2035 0.096 Uiso 0.6 1 d R U P A 1
H13C H 0.8966 1.0461 0.1268 0.096 Uiso 0.4 1 d R U P B 2
H13D H 0.8220 1.0007 0.1953 0.096 Uiso 0.4 1 d R U P B 2
C14 C 0.8230(12) 1.1173(6) 0.1700(6) 0.104(3) Uani 0.7 1 d . U P C 1
H14 H 0.9021 1.1324 0.2034 0.125 Uiso 0.7 1 calc R U P C 1
C15 C 0.7402(14) 1.1671(6) 0.1399(7) 0.125(3) Uani 0.6 1 d . U P C 1
H15A H 0.6604 1.1531 0.1063 0.150 Uiso 0.6 1 calc R U P C 1
H15B H 0.7576 1.2185 0.1508 0.150 Uiso 0.6 1 calc R U P C 1
C14' C 0.742(3) 1.1091(14) 0.1839(17) 0.108(3) Uani 0.3 1 d . U P C 2
H14' H 0.6417 1.1048 0.2058 0.130 Uiso 0.3 1 calc R U P C 2
C15' C 0.795(2) 1.1763(8) 0.1852(9) 0.111(3) Uani 0.4 1 d . U P C 2
H15C H 0.8943 1.1869 0.1647 0.133 Uiso 0.4 1 calc R U P C 2
H15D H 0.7356 1.2155 0.2067 0.133 Uiso 0.4 1 calc R U P C 2
C16 C 0.7158(5) 0.2538(2) 0.84141(16) 0.0572(10) Uani 1 1 d . . . . .
H16 H 0.7019 0.2217 0.8828 0.069 Uiso 1 1 calc R U . . .
C17 C 0.7890(6) 0.3235(2) 0.85069(19) 0.0723(12) Uani 1 1 d . . . . .
H17 H 0.8235 0.3383 0.8984 0.087 Uiso 1 1 calc R U . . .
C18 C 0.8118(5) 0.3718(2) 0.7897(2) 0.0650(10) Uani 1 1 d . . . . .
H18 H 0.8645 0.4182 0.7959 0.078 Uiso 1 1 calc R U . . .
C19 C 0.7559(5) 0.3506(2) 0.71973(17) 0.0527(9) Uani 1 1 d . . . . .
H19 H 0.7684 0.3833 0.6787 0.063 Uiso 1 1 calc R U . . .
C20 C 0.6818(4) 0.28135(17) 0.71056(16) 0.0457(8) Uani 1 1 d . . . . .
H20 H 0.6437 0.2678 0.6631 0.055 Uiso 1 1 calc R U . . .
C21 C 0.6624(4) 0.23083(17) 0.77087(14) 0.0414(7) Uani 1 1 d . . . . .
C22 C 0.5784(4) 0.15687(18) 0.75733(14) 0.0422(8) Uani 1 1 d . . . . .
C23 C 0.5619(4) 0.09967(17) 0.82009(15) 0.0413(7) Uani 1 1 d . . . . .
C24 C 0.4355(4) 0.0385(2) 0.81339(19) 0.0563(9) Uani 1 1 d . . . . .
H24A H 0.3724 0.0375 0.7676 0.068 Uiso 1 1 calc R U . . .
H24B H 0.4584 -0.0115 0.8347 0.068 Uiso 1 1 calc R U . . .
C25 C 0.4095(4) 0.1027(2) 0.86657(17) 0.0515(8) Uani 1 1 d . . . . .
H25 H 0.3293 0.1416 0.8547 0.062 Uiso 1 1 calc R U . . .
C26 C 0.4631(4) 0.0925(2) 0.94792(17) 0.0558(9) Uani 1 1 d . . . . .
H26A H 0.4507 0.1401 0.9756 0.067 Uiso 1 1 calc R U . . .
H26B H 0.3997 0.0534 0.9725 0.067 Uiso 1 1 calc R U . . .
C27 C 0.6835(4) 0.07745(17) 0.87840(15) 0.0398(7) Uani 1 1 d . . . . .
C28 C 0.9541(5) 0.0411(3) 0.9111(2) 0.0615(10) Uani 1 1 d D . . . .
C29 C 1.0277(7) 0.0979(4) 0.9603(3) 0.0758(15) Uani 0.8 1 d D U P D 1
H29 H 1.0701 0.0825 1.0063 0.091 Uiso 0.8 1 calc R U P D 1
C30 C 1.0353(12) 0.1697(6) 0.9412(5) 0.080(2) Uani 0.6 1 d D U P D 1
H30A H 0.9932 0.1858 0.8952 0.096 Uiso 0.6 1 calc R U P D 1
H30B H 1.0827 0.2050 0.9734 0.096 Uiso 0.6 1 calc R U P D 1
C29' C 1.025(3) 0.1206(13) 0.9190(13) 0.078(3) Uani 0.2 1 d D U P D 2
H29' H 1.0664 0.1422 0.8752 0.094 Uiso 0.2 1 calc R U P D 2
C30' C 1.034(2) 0.1612(11) 0.9785(8) 0.093(3) Uani 0.4 1 d D U P D 2
H30C H 0.9939 0.1425 1.0240 0.112 Uiso 0.4 1 calc R U P D 2
H30D H 1.0798 0.2095 0.9767 0.112 Uiso 0.4 1 calc R U P D 2
H2A H 0.675(4) 1.0263(18) 0.0586(18) 0.047(9) Uiso 1 1 d . . . . .
H4A H 0.853(4) 0.062(2) 0.808(2) 0.067(11) Uiso 1 1 d . . . . .
H28A H 1.036(5) 0.016(2) 0.8824(19) 0.060(10) Uiso 1 1 d . . . . .
H28B H 0.906(6) 0.000(3) 0.947(2) 0.097(15) Uiso 1 1 d . . . . .

loop_
_atom_site_aniso_label
_atom_site_aniso_U_11
_atom_site_aniso_U_22
_atom_site_aniso_U_33
_atom_site_aniso_U_23
_atom_site_aniso_U_13
_atom_site_aniso_U_12
N1 0.0585(18) 0.0569(16) 0.0318(12) 0.0000(11) -0.0002(12) 0.0022(16)
N2 0.064(2) 0.0541(17) 0.0438(15) 0.0063(13) -0.0159(14) -0.0126(16)
N3 0.0498(17) 0.0612(17) 0.0339(13) 0.0075(12) 0.0031(12) 0.0035(14)
N4 0.0438(17) 0.0670(19) 0.0366(14) 0.0046(12) 0.0027(12) 0.0071(15)
O1 0.0542(16) 0.0918(19) 0.0440(12) -0.0088(11) -0.0123(11) -0.0014(14)
O2 0.091(2) 0.0748(16) 0.0411(11) 0.0103(11) -0.0237(13) -0.0223(16)
C1 0.053(2) 0.0488(18) 0.0371(15) -0.0013(13) 0.0050(14) -0.0001(17)
C2 0.054(2) 0.054(2) 0.0492(17) 0.0024(14) 0.0006(16) 0.0035(18)
C3 0.057(2) 0.057(2) 0.065(2) 0.0037(17) 0.0143(19) 0.0086(19)
C4 0.075(3) 0.066(2) 0.0430(16) 0.0013(16) 0.0194(18) 0.008(2)
C5 0.064(2) 0.056(2) 0.0386(16) -0.0016(14) 0.0002(16) 0.0044(19)
C6 0.049(2) 0.0404(17) 0.0353(14) -0.0010(12) 0.0024(14) -0.0041(16)
C7 0.051(2) 0.0482(18) 0.0362(15) 0.0005(12) -0.0046(15) -0.0071(17)
C8 0.0422(19) 0.0500(18) 0.0355(14) -0.0009(12) -0.0006(13) -0.0023(16)
C9 0.042(2) 0.065(2) 0.0537(18) -0.0035(15) -0.0024(15) 0.0058(18)
C10 0.044(2) 0.056(2) 0.0491(16) 0.0000(15) 0.0091(15) -0.0058(17)
C11 0.058(2) 0.069(2) 0.0422(16) 0.0069(16) 0.0118(17) 0.003(2)
C12 0.0428(19) 0.0446(17) 0.0372(15) -0.0035(13) -0.0004(14) 0.0054(16)
C13 0.093(3) 0.070(3) 0.077(2) 0.007(2) -0.034(2) -0.028(3)
C14 0.111(7) 0.075(4) 0.126(5) -0.021(4) -0.039(5) -0.025(5)
C15 0.126(7) 0.079(5) 0.169(7) -0.022(5) -0.052(6) -0.010(5)
C14' 0.116(8) 0.080(5) 0.129(6) -0.027(5) -0.041(7) -0.022(7)
C15' 0.127(8) 0.075(5) 0.131(7) -0.020(6) -0.033(7) -0.020(6)
C16 0.081(3) 0.054(2) 0.0369(16) 0.0016(14) -0.0074(17) -0.002(2)
C17 0.100(3) 0.068(3) 0.0494(19) -0.0115(17) -0.023(2) -0.012(2)
C18 0.072(3) 0.051(2) 0.072(2) -0.0034(17) -0.003(2) -0.010(2)
C19 0.059(2) 0.0494(19) 0.0495(18) 0.0035(14) 0.0037(16) 0.0049(19)
C20 0.051(2) 0.0494(19) 0.0364(15) 0.0000(12) 0.0001(14) 0.0076(17)
C21 0.0444(19) 0.0461(17) 0.0339(14) -0.0009(12) 0.0001(13) 0.0064(16)
C22 0.0466(19) 0.0491(18) 0.0309(14) 0.0010(12) -0.0038(14) 0.0027(16)
C23 0.0422(19) 0.0466(17) 0.0351(14) -0.0001(12) -0.0022(13) -0.0038(16)
C24 0.057(2) 0.059(2) 0.0529(18) 0.0072(16) -0.0121(17) -0.008(2)
C25 0.0406(19) 0.063(2) 0.0506(18) 0.0115(15) 0.0025(15) 0.0049(17)
C26 0.052(2) 0.069(2) 0.0454(17) 0.0104(15) 0.0120(15) 0.008(2)
C27 0.0420(18) 0.0440(17) 0.0332(15) 0.0026(12) -0.0018(13) 0.0005(16)
C28 0.044(2) 0.081(3) 0.059(2) -0.001(2) -0.0051(19) 0.016(2)
C29 0.060(3) 0.101(4) 0.066(3) 0.000(3) -0.009(3) -0.001(3)
C30 0.068(4) 0.100(5) 0.073(5) -0.004(5) -0.018(5) 0.001(4)
C29' 0.063(5) 0.101(6) 0.070(6) -0.002(5) -0.010(5) -0.002(5)
C30' 0.086(5) 0.105(6) 0.089(7) -0.008(6) 0.001(7) -0.005(6)

loop_
_atom_type_symbol
_atom_type_description
_atom_type_scat_dispersion_real
_atom_type_scat_dispersion_imag
_atom_type_scat_source
C C 0.0033 0.0016 'International Tables Vol C Tables 4.2.6.8 and 6.1.1.4'
H H 0.0000 0.0000 'International Tables Vol C Tables 4.2.6.8 and 6.1.1.4'
N N 0.0061 0.0033 'International Tables Vol C Tables 4.2.6.8 and 6.1.1.4'
O O 0.0106 0.0060 'International Tables Vol C Tables 4.2.6.8 and 6.1.1.4'

loop_
_geom_angle_atom_site_label_1
_geom_angle_atom_site_label_2
_geom_angle_atom_site_label_3
_geom_angle
_geom_angle_site_symmetry_1
_geom_angle_site_symmetry_3
_geom_angle_publ_flag
C12 N1 C11 108.6(3) . . ?
C12 N2 C13 122.3(3) . . ?
C12 N2 H2A 120(2) . . ?
C13 N2 H2A 118(2) . . ?
C27 N3 C26 108.4(2) . . ?
C27 N4 C28 121.6(3) . . ?
C27 N4 H4A 117(2) . . ?
C28 N4 H4A 121(2) . . ?
C2 C1 C6 120.9(3) . . ?
C2 C1 H1 119.6 . . ?
C6 C1 H1 119.6 . . ?
C3 C2 C1 120.0(3) . . ?
C3 C2 H2 120.0 . . ?
C1 C2 H2 120.0 . . ?
C4 C3 C2 119.7(4) . . ?
C4 C3 H3 120.1 . . ?
C2 C3 H3 120.1 . . ?
C3 C4 C5 120.5(3) . . ?
C3 C4 H4 119.8 . . ?
C5 C4 H4 119.8 . . ?
C4 C5 C6 120.4(3) . . ?
C4 C5 H5 119.8 . . ?
C6 C5 H5 119.8 . . ?
C1 C6 C5 118.4(3) . . ?
C1 C6 C7 123.0(3) . . ?
C5 C6 C7 118.5(3) . . ?
O1 C7 C6 120.3(3) . . ?
O1 C7 C8 119.2(3) . . ?
C6 C7 C8 120.4(3) . . ?
C7 C8 C12 126.4(3) . . ?
C7 C8 C9 119.6(3) . . ?
C12 C8 C9 111.2(3) . . ?
C7 C8 C10 118.4(3) . . ?
C12 C8 C10 101.8(2) . . ?
C9 C8 C10 58.1(2) . . ?
C10 C9 C8 61.6(2) . . ?
C10 C9 H9A 117.6 . . ?
C8 C9 H9A 117.6 . . ?
C10 C9 H9B 117.6 . . ?
C8 C9 H9B 117.6 . . ?
H9A C9 H9B 114.7 . . ?
C9 C10 C11 118.7(3) . . ?
C9 C10 C8 60.3(2) . . ?
C11 C10 C8 104.8(3) . . ?
C9 C10 H10 119.1 . . ?
C11 C10 H10 119.1 . . ?
C8 C10 H10 119.1 . . ?
N1 C11 C10 108.2(2) . . ?
N1 C11 H11A 110.1 . . ?
C10 C11 H11A 110.1 . . ?
N1 C11 H11B 110.1 . . ?
C10 C11 H11B 110.1 . . ?
H11A C11 H11B 108.4 . . ?
N1 C12 N2 124.8(3) . . ?
N1 C12 C8 115.7(3) . . ?
N2 C12 C8 119.5(2) . . ?
C14 C13 N2 121.8(5) . . ?
C14' C13 N2 104.4(10) . . ?
C14 C13 H13A 106.7 . . ?
N2 C13 H13A 106.2 . . ?
C14 C13 H13B 107.3 . . ?
N2 C13 H13B 107.1 . . ?
H13A C13 H13B 107.0 . . ?
C14' C13 H13C 109.2 . . ?
N2 C13 H13C 109.9 . . ?
C14' C13 H13D 112.3 . . ?
N2 C13 H13D 110.3 . . ?
H13C C13 H13D 110.6 . . ?
C15 C14 C13 122.7(9) . . ?
C15 C14 H14 118.7 . . ?
C13 C14 H14 118.7 . . ?
C14 C15 H15A 120.0 . . ?
C14 C15 H15B 120.0 . . ?
H15A C15 H15B 120.0 . . ?
C15' C14' C13 134(2) . . ?
C15' C14' H14' 113.1 . . ?
C13 C14' H14' 113.1 . . ?
C14' C15' H15C 120.0 . . ?
C14' C15' H15D 120.0 . . ?
H15C C15' H15D 120.0 . . ?
C17 C16 C21 120.6(3) . . ?
C17 C16 H16 119.7 . . ?
C21 C16 H16 119.7 . . ?
C16 C17 C18 120.6(3) . . ?
C16 C17 H17 119.7 . . ?
C18 C17 H17 119.7 . . ?
C19 C18 C17 119.4(3) . . ?
C19 C18 H18 120.3 . . ?
C17 C18 H18 120.3 . . ?
C20 C19 C18 120.0(3) . . ?
C20 C19 H19 120.0 . . ?
C18 C19 H19 120.0 . . ?
C19 C20 C21 121.4(3) . . ?
C19 C20 H20 119.3 . . ?
C21 C20 H20 119.3 . . ?
C16 C21 C20 118.0(3) . . ?
C16 C21 C22 123.3(3) . . ?
C20 C21 C22 118.7(2) . . ?
O2 C22 C21 120.4(3) . . ?
O2 C22 C23 119.3(3) . . ?
C21 C22 C23 120.1(2) . . ?
C22 C23 C27 128.0(3) . . ?
C22 C23 C24 118.5(3) . . ?
C27 C23 C24 110.6(2) . . ?
C22 C23 C25 117.0(3) . . ?
C27 C23 C25 102.3(2) . . ?
C24 C23 C25 58.3(2) . . ?
C25 C24 C23 61.3(2) . . ?
C25 C24 H24A 117.6 . . ?
C23 C24 H24A 117.6 . . ?
C25 C24 H24B 117.6 . . ?
C23 C24 H24B 117.6 . . ?
H24A C24 H24B 114.7 . . ?
C24 C25 C26 118.0(3) . . ?
C24 C25 C23 60.4(2) . . ?
C26 C25 C23 104.8(3) . . ?
C24 C25 H25 119.3 . . ?
C26 C25 H25 119.3 . . ?
C23 C25 H25 119.3 . . ?
N3 C26 C25 107.7(2) . . ?
N3 C26 H26A 110.2 . . ?
C25 C26 H26A 110.2 . . ?
N3 C26 H26B 110.2 . . ?
C25 C26 H26B 110.2 . . ?
H26A C26 H26B 108.5 . . ?
N3 C27 N4 124.5(3) . . ?
N3 C27 C23 115.6(3) . . ?
N4 C27 C23 119.8(2) . . ?
N4 C28 C29 120.1(4) . . ?
N4 C28 C29' 94.6(10) . . ?
N4 C28 H28A 106(2) . . ?
C29 C28 H28A 109(2) . . ?
C29' C28 H28A 101(2) . . ?
N4 C28 H28B 109(3) . . ?
C29 C28 H28B 105(2) . . ?
C29' C28 H28B 136(2) . . ?
H28A C28 H28B 107(3) . . ?
C30 C29 C28 121.4(7) . . ?
C30 C29 H29 119.3 . . ?
C28 C29 H29 119.3 . . ?
C29 C30 H30A 120.0 . . ?
C29 C30 H30B 120.0 . . ?
H30A C30 H30B 120.0 . . ?
C30' C29' C28 127(2) . . ?
C30' C29' H29' 116.3 . . ?
C28 C29' H29' 116.3 . . ?
C29' C30' H30C 120.0 . . ?
C29' C30' H30D 120.0 . . ?
H30C C30' H30D 120.0 . . ?

loop_
_geom_bond_atom_site_label_1
_geom_bond_atom_site_label_2
_geom_bond_distance
_geom_bond_site_symmetry_2
_geom_bond_publ_flag
N1 C12 1.292(4) . ?
N1 C11 1.461(4) . ?
N2 C12 1.347(4) . ?
N2 C13 1.453(5) . ?
N2 H2A 0.89(3) . ?
N3 C27 1.295(4) . ?
N3 C26 1.470(4) . ?
N4 C27 1.344(4) . ?
N4 C28 1.448(4) . ?
N4 H4A 0.89(4) . ?
O1 C7 1.225(4) . ?
O2 C22 1.219(3) . ?
C1 C2 1.384(5) . ?
C1 C6 1.388(4) . ?
C1 H1 0.9300 . ?
C2 C3 1.383(5) . ?
C2 H2 0.9300 . ?
C3 C4 1.377(5) . ?
C3 H3 0.9300 . ?
C4 C5 1.383(5) . ?
C4 H4 0.9300 . ?
C5 C6 1.397(4) . ?
C5 H5 0.9300 . ?
C6 C7 1.489(5) . ?
C7 C8 1.494(4) . ?
C8 C12 1.507(4) . ?
C8 C9 1.518(5) . ?
C8 C10 1.538(4) . ?
C9 C10 1.484(5) . ?
C9 H9A 0.9700 . ?
C9 H9B 0.9700 . ?
C10 C11 1.509(5) . ?
C10 H10 0.9800 . ?
C11 H11A 0.9700 . ?
C11 H11B 0.9700 . ?
C13 C14 1.439(11) . ?
C13 C14' 1.45(3) . ?
C13 H13A 0.9603 . ?
C13 H13B 0.9602 . ?
C13 H13C 0.9603 . ?
C13 H13D 0.9599 . ?
C14 C15 1.236(14) . ?
C14 H14 0.9300 . ?
C15 H15A 0.9300 . ?
C15 H15B 0.9300 . ?
C14' C15' 1.26(3) . ?
C14' H14' 0.9300 . ?
C15' H15C 0.9300 . ?
C15' H15D 0.9300 . ?
C16 C17 1.374(5) . ?
C16 C21 1.386(4) . ?
C16 H16 0.9300 . ?
C17 C18 1.383(5) . ?
C17 H17 0.9300 . ?
C18 C19 1.375(5) . ?
C18 H18 0.9300 . ?
C19 C20 1.370(5) . ?
C19 H19 0.9300 . ?
C20 C21 1.394(4) . ?
C20 H20 0.9300 . ?
C21 C22 1.492(4) . ?
C22 C23 1.500(4) . ?
C23 C27 1.506(4) . ?
C23 C24 1.513(5) . ?
C23 C25 1.527(4) . ?
C24 C25 1.480(5) . ?
C24 H24A 0.9700 . ?
C24 H24B 0.9700 . ?
C25 C26 1.520(5) . ?
C25 H25 0.9800 . ?
C26 H26A 0.9700 . ?
C26 H26B 0.9700 . ?
C28 C29 1.459(7) . ?
C28 C29' 1.52(2) . ?
C28 H28A 0.96(4) . ?
C28 H28B 1.04(5) . ?
C29 C30 1.298(11) . ?
C29 H29 0.9300 . ?
C30 H30A 0.9300 . ?
C30 H30B 0.9300 . ?
C29' C30' 1.27(2) . ?
C29' H29' 0.9300 . ?
C30' H30C 0.9300 . ?
C30' H30D 0.9300 . ?

loop_
_geom_hbond_atom_site_label_D
_geom_hbond_atom_site_label_H
_geom_hbond_atom_site_label_A
_geom_hbond_distance_DH
_geom_hbond_distance_HA
_geom_hbond_distance_DA
_geom_hbond_angle_DHA
_geom_hbond_site_symmetry_A
N4 H4A N1 0.89(4) 2.12(4) 2.991(3) 168(3) 2_665
N2 H2A N3 0.89(3) 2.15(3) 3.039(4) 171(3) 1_564
N2 H2A N3 0.89(3) 2.15(3) 3.039(4) 171(3) 1_564
N4 H4A N1 0.89(4) 2.12(4) 2.991(3) 168(3) 2_665

loop_
_geom_torsion_atom_site_label_1
_geom_torsion_atom_site_label_2
_geom_torsion_atom_site_label_3
_geom_torsion_atom_site_label_4
_geom_torsion
_geom_torsion_site_symmetry_1
_geom_torsion_site_symmetry_2
_geom_torsion_site_symmetry_3
_geom_torsion_site_symmetry_4
_geom_torsion_publ_flag
C6 C1 C2 C3 0.7(5) . . . . ?
C1 C2 C3 C4 -1.3(5) . . . . ?
C2 C3 C4 C5 0.2(5) . . . . ?
C3 C4 C5 C6 1.5(5) . . . . ?
C2 C1 C6 C5 1.0(5) . . . . ?
C2 C1 C6 C7 -179.6(3) . . . . ?
C4 C5 C6 C1 -2.0(5) . . . . ?
C4 C5 C6 C7 178.5(3) . . . . ?
C1 C6 C7 O1 -159.0(3) . . . . ?
C5 C6 C7 O1 20.5(5) . . . . ?
C1 C6 C7 C8 17.6(5) . . . . ?
C5 C6 C7 C8 -163.0(3) . . . . ?
O1 C7 C8 C12 -156.6(3) . . . . ?
C6 C7 C8 C12 26.8(4) . . . . ?
O1 C7 C8 C9 2.7(4) . . . . ?
C6 C7 C8 C9 -174.0(3) . . . . ?
O1 C7 C8 C10 70.1(4) . . . . ?
C6 C7 C8 C10 -106.5(3) . . . . ?
C7 C8 C9 C10 106.9(3) . . . . ?
C12 C8 C9 C10 -90.9(3) . . . . ?
C8 C9 C10 C11 91.3(3) . . . . ?
C7 C8 C10 C9 -108.9(3) . . . . ?
C12 C8 C10 C9 107.8(3) . . . . ?
C7 C8 C10 C11 136.2(3) . . . . ?
C12 C8 C10 C11 -7.1(3) . . . . ?
C9 C8 C10 C11 -114.9(3) . . . . ?
C12 N1 C11 C10 -8.8(4) . . . . ?
C9 C10 C11 N1 -54.2(4) . . . . ?
C8 C10 C11 N1 9.8(4) . . . . ?
C11 N1 C12 N2 -177.8(3) . . . . ?
C11 N1 C12 C8 4.1(4) . . . . ?
C13 N2 C12 N1 11.4(5) . . . . ?
C13 N2 C12 C8 -170.6(3) . . . . ?
C7 C8 C12 N1 -137.1(3) . . . . ?
C9 C8 C12 N1 62.2(4) . . . . ?
C10 C8 C12 N1 2.1(4) . . . . ?
C7 C8 C12 N2 44.6(4) . . . . ?
C9 C8 C12 N2 -116.0(3) . . . . ?
C10 C8 C12 N2 -176.1(3) . . . . ?
C12 N2 C13 C14 -127.3(6) . . . . ?
C12 N2 C13 C14' -100.8(13) . . . . ?
C14' C13 C14 C15 -63(3) . . . . ?
N2 C13 C14 C15 -2.2(15) . . . . ?
C14 C13 C14' C15' 3.9(13) . . . . ?
N2 C13 C14' C15' -126(3) . . . . ?
C21 C16 C17 C18 -0.5(7) . . . . ?
C16 C17 C18 C19 2.1(7) . . . . ?
C17 C18 C19 C20 -1.6(6) . . . . ?
C18 C19 C20 C21 -0.5(5) . . . . ?
C17 C16 C21 C20 -1.6(6) . . . . ?
C17 C16 C21 C22 -178.4(4) . . . . ?
C19 C20 C21 C16 2.1(5) . . . . ?
C19 C20 C21 C22 179.1(3) . . . . ?
C16 C21 C22 O2 168.4(4) . . . . ?
C20 C21 C22 O2 -8.3(5) . . . . ?
C16 C21 C22 C23 -6.0(5) . . . . ?
C20 C21 C22 C23 177.3(3) . . . . ?
O2 C22 C23 C27 145.1(3) . . . . ?
C21 C22 C23 C27 -40.4(5) . . . . ?
O2 C22 C23 C24 -13.6(5) . . . . ?
C21 C22 C23 C24 160.8(3) . . . . ?
O2 C22 C23 C25 -80.4(4) . . . . ?
C21 C22 C23 C25 94.1(4) . . . . ?
C22 C23 C24 C25 -105.8(3) . . . . ?
C27 C23 C24 C25 92.0(3) . . . . ?
C23 C24 C25 C26 -91.8(3) . . . . ?
C22 C23 C25 C24 108.3(3) . . . . ?
C27 C23 C25 C24 -106.8(3) . . . . ?
C22 C23 C25 C26 -137.6(3) . . . . ?
C27 C23 C25 C26 7.3(3) . . . . ?
C24 C23 C25 C26 114.0(3) . . . . ?
C27 N3 C26 C25 10.1(4) . . . . ?
C24 C25 C26 N3 53.4(4) . . . . ?
C23 C25 C26 N3 -10.6(4) . . . . ?
C26 N3 C27 N4 177.6(3) . . . . ?
C26 N3 C27 C23 -5.4(4) . . . . ?
C28 N4 C27 N3 -1.7(5) . . . . ?
C28 N4 C27 C23 -178.7(3) . . . . ?
C22 C23 C27 N3 138.0(3) . . . . ?
C24 C23 C27 N3 -61.9(3) . . . . ?
C25 C23 C27 N3 -1.4(3) . . . . ?
C22 C23 C27 N4 -44.8(4) . . . . ?
C24 C23 C27 N4 115.3(3) . . . . ?
C25 C23 C27 N4 175.8(3) . . . . ?
C27 N4 C28 C29 -78.6(5) . . . . ?
C27 N4 C28 C29' -99.8(10) . . . . ?
N4 C28 C29 C30 -25.5(9) . . . . ?
C29' C28 C29 C30 17(2) . . . . ?
N4 C28 C29' C30' 119(3) . . . . ?
C29 C28 C29' C30' -25.3(16) . . . . ?
